data_4101091
loop_
_publ_author_name
'Wang, Changsheng'
'P\%alsson, Lars-Olof'
'Batsanov, Andrei S.'
'Bryce, Martin R.'

_publ_section_title
;
Molecular wires comprising \p-extended ethynyl- and
butadiynyl-2,5-diphenyl-1,3,4-oxadiazole derivatives:
synthesis, redox, structural and optoelectronic properties.
;
_journal_name_full 'Journal of the American Chemical Society'
_journal_paper_doi 10.1021/ja0577600
_journal_year 2006
_chemical_formula_moiety 'C40 H31 N3 O'
_chemical_formula_sum 'C40 H31 N3 O'
_chemical_formula_weight 569.68
_chemical_melting_point 431.05
_space_group_IT_number 2
_symmetry_cell_setting triclinic
_symmetry_space_group_name_Hall '-P 1'
_symmetry_space_group_name_H-M 'P -1'
_cell_angle_alpha 105.15(1)
_cell_angle_beta 107.81(1)
_cell_angle_gamma 105.96(1)
_cell_formula_units_Z 2
_cell_length_a 9.827(1)
_cell_length_b 12.841(3)
_cell_length_c 14.572(3)
_cell_measurement_temperature 120(2)
_cell_volume 1558.7(5)
_diffrn_ambient_temperature 120(2)
_exptl_crystal_density_diffrn 1.214
_cod_depositor_comments
;
The following automatic conversions were performed:
'_symmetry_cell_setting' value 'Triclinic' changed to 'triclinic'
according to '/home/saulius/struct/CIF-dictionaries/cif_core.dic'
dictionary named 'cif_core.dic' version 2.4.1 from 2010-06-29.

Automatic conversion script
Id: cif_fix_enum 1527 2010-12-29 10:47:43Z saulius 

The following automatic conversions were performed:

'_chemical_melting_point' value '157.9\% C' was changed to '431.05' -
it was converted from degrees Celsius(C) to Kelvins(K).

Automatic conversion script
Id: cif_fix_values 1646 2011-03-28 12:23:43Z adriana 
;
_cod_database_code 4101091

loop_
_symmetry_equiv_pos_as_xyz
'x, y, z'
'-x, -y, -z'

loop_
_atom_site_label
_atom_site_type_symbol
_atom_site_fract_x
_atom_site_fract_y
_atom_site_fract_z
_atom_site_U_iso_or_equiv
_atom_site_adp_type
_atom_site_occupancy
_atom_site_symmetry_multiplicity
_atom_site_calc_flag
_atom_site_refinement_flags
_atom_site_disorder_assembly
_atom_site_disorder_group
O O 0.98394(11) 0.35262(8) 0.58508(7) 0.0236(2) Uani 1 1 d . . .
C1 C 0.94144(16) 0.44406(12) 0.61620(11) 0.0232(3) Uani 1 1 d . . .
C2 C 1.08442(15) 0.35943(12) 0.67739(10) 0.0230(3) Uani 1 1 d . . .
C3 C 0.50435(17) 0.53474(13) 0.32216(11) 0.0273(3) Uani 1 1 d . . .
C4 C 0.41288(17) 0.56101(12) 0.26644(11) 0.0275(3) Uani 1 1 d . . .
C5 C 0.31156(17) 0.59330(12) 0.20302(11) 0.0279(3) Uani 1 1 d . . .
C6 C 0.22336(16) 0.62413(12) 0.14948(11) 0.0273(3) Uani 1 1 d . . .
C7 C 1.41733(18) 0.05038(13) 0.67566(12) 0.0313(3) Uani 1 1 d . . .
C8 C 1.5140(2) 0.06054(16) 0.78469(14) 0.0390(4) Uani 1 1 d . . .
H8A H 1.5857 0.1418 0.8263 0.052(3) Uiso 1 1 d R . .
H8B H 1.5726 0.0105 0.7794 0.052(3) Uiso 1 1 d R . .
H8C H 1.4452 0.0358 0.8180 0.052(3) Uiso 1 1 d R . .
C9 C 1.52922(19) 0.09331(15) 0.62710(13) 0.0359(4) Uani 1 1 d . . .
H9A H 1.5952 0.1760 0.6682 0.046(3) Uiso 1 1 d R . .
H9B H 1.4697 0.0837 0.5559 0.046(3) Uiso 1 1 d R . .
H9C H 1.5939 0.0475 0.6262 0.046(3) Uiso 1 1 d R . .
C10 C 1.3117(2) -0.07868(15) 0.60944(17) 0.0501(5) Uani 1 1 d . . .
H10A H 1.3746 -0.1259 0.6085 0.056(3) Uiso 1 1 d R . .
H10B H 1.2544 -0.0867 0.5383 0.056(3) Uiso 1 1 d R . .
H10C H 1.2387 -0.1055 0.6393 0.056(3) Uiso 1 1 d R . .
C11 C 0.83119(16) 0.46645(12) 0.53862(11) 0.0234(3) Uani 1 1 d . . .
C12 C 0.77421(16) 0.40044(12) 0.43222(11) 0.0248(3) Uani 1 1 d . . .
H12 H 0.8087 0.3405 0.4092 0.030 Uiso 1 1 d R . .
C13 C 0.66754(16) 0.42238(12) 0.36019(11) 0.0255(3) Uani 1 1 d . . .
H13 H 0.6300 0.3779 0.2881 0.031 Uiso 1 1 d R . .
C14 C 0.61535(16) 0.51041(12) 0.39397(11) 0.0251(3) Uani 1 1 d . . .
C15 C 0.67439(18) 0.57680(13) 0.50056(12) 0.0302(3) Uani 1 1 d . . .
H15 H 0.6405 0.6371 0.5238 0.036 Uiso 1 1 d R . .
C16 C 0.78130(18) 0.55554(13) 0.57233(11) 0.0291(3) Uani 1 1 d . . .
H16 H 0.8209 0.6014 0.6443 0.035 Uiso 1 1 d R . .
C21 C 1.15836(15) 0.27515(12) 0.67630(10) 0.0226(3) Uani 1 1 d . . .
C22 C 1.25518(16) 0.27762(13) 0.77032(11) 0.0254(3) Uani 1 1 d . . .
H22 H 1.2666 0.3301 0.8342 0.031 Uiso 1 1 d R . .
C23 C 1.33476(16) 0.20371(13) 0.77074(11) 0.0257(3) Uani 1 1 d . . .
H23 H 1.4002 0.2063 0.8352 0.031 Uiso 1 1 d R . .
C24 C 1.32066(16) 0.12571(12) 0.67843(11) 0.0256(3) Uani 1 1 d . . .
C25 C 1.21890(18) 0.12171(13) 0.58476(11) 0.0292(3) Uani 1 1 d . . .
H25 H 1.2045 0.0674 0.5209 0.035 Uiso 1 1 d R . .
C26 C 1.13924(17) 0.19523(13) 0.58325(11) 0.0272(3) Uani 1 1 d . . .
H26 H 1.0715 0.1912 0.5189 0.033 Uiso 1 1 d R . .
C31 C 0.12139(15) 0.66441(12) 0.08851(11) 0.0248(3) Uani 1 1 d . . .
C32 C 0.06341(17) 0.74114(13) 0.13575(11) 0.0279(3) Uani 1 1 d . . .
H32 H 0.0900 0.7650 0.2084 0.033 Uiso 1 1 d R . .
C33 C -0.03213(17) 0.78232(13) 0.07741(11) 0.0275(3) Uani 1 1 d . . .
H33 H -0.0704 0.8346 0.1101 0.033 Uiso 1 1 d R . .
C34 C -0.07260(15) 0.74729(12) -0.02955(11) 0.0228(3) Uani 1 1 d . . .
C35 C -0.01654(16) 0.67061(12) -0.07742(11) 0.0242(3) Uani 1 1 d . . .
H35 H -0.0440 0.6467 -0.1501 0.029 Uiso 1 1 d R . .
C36 C 0.07927(16) 0.62920(12) -0.01890(11) 0.0248(3) Uani 1 1 d . . .
H36 H 0.1167 0.5766 -0.0520 0.030 Uiso 1 1 d R . .
C41 C -0.12887(16) 0.83764(12) -0.15788(11) 0.0243(3) Uani 1 1 d . . .
C42 C -0.23965(17) 0.82699(13) -0.25125(11) 0.0289(3) Uani 1 1 d . . .
H42 H -0.3463 0.7846 -0.2706 0.035 Uiso 1 1 d R . .
C43 C -0.19359(19) 0.87810(14) -0.31529(12) 0.0320(3) Uani 1 1 d . . .
H43 H -0.2697 0.8721 -0.3772 0.038 Uiso 1 1 d R . .
C44 C -0.0386(2) 0.93792(14) -0.29016(12) 0.0341(3) Uani 1 1 d . . .
H44 H -0.0079 0.9725 -0.3345 0.041 Uiso 1 1 d R . .
C45 C 0.07128(19) 0.94631(14) -0.19917(13) 0.0343(3) Uani 1 1 d . . .
H45 H 0.1780 0.9857 -0.1819 0.041 Uiso 1 1 d R . .
C46 C 0.02719(17) 0.89782(13) -0.13315(12) 0.0293(3) Uani 1 1 d . . .
H46 H 0.1038 0.9057 -0.0706 0.035 Uiso 1 1 d R . .
C51 C -0.31562(15) 0.77716(12) -0.08150(10) 0.0236(3) Uani 1 1 d . . .
C52 C -0.37627(17) 0.86271(13) -0.08675(11) 0.0280(3) Uani 1 1 d . . .
H52 H -0.3203 0.9311 -0.0937 0.034 Uiso 1 1 d R . .
C53 C -0.51862(19) 0.84757(15) -0.08175(13) 0.0348(3) Uani 1 1 d . . .
H53 H -0.5600 0.9055 -0.0863 0.042 Uiso 1 1 d R . .
C54 C -0.60059(19) 0.75002(17) -0.06999(13) 0.0391(4) Uani 1 1 d . . .
H54 H -0.6982 0.7404 -0.0672 0.047 Uiso 1 1 d R . .
C55 C -0.53959(18) 0.66567(15) -0.06260(12) 0.0344(3) Uani 1 1 d . . .
H55 H -0.5949 0.5988 -0.0533 0.041 Uiso 1 1 d R . .
C56 C -0.39832(16) 0.67854(13) -0.06864(11) 0.0268(3) Uani 1 1 d . . .
H56 H -0.3577 0.6202 -0.0640 0.032 Uiso 1 1 d R . .
N1 N 1.00792(15) 0.50094(11) 0.71599(9) 0.0283(3) Uani 1 1 d . . .
N2 N 1.10177(15) 0.44490(11) 0.75658(9) 0.0284(3) Uani 1 1 d . . .
N3 N -0.17249(13) 0.78908(11) -0.08977(9) 0.0260(3) Uani 1 1 d . . .

loop_
_atom_site_aniso_label
_atom_site_aniso_U_11
_atom_site_aniso_U_22
_atom_site_aniso_U_33
_atom_site_aniso_U_23
_atom_site_aniso_U_13
_atom_site_aniso_U_12
O 0.0253(5) 0.0242(5) 0.0211(5) 0.0084(4) 0.0064(4) 0.0129(4)
C1 0.0252(7) 0.0230(6) 0.0246(7) 0.0098(5) 0.0110(5) 0.0123(5)
C2 0.0223(6) 0.0275(7) 0.0203(6) 0.0116(5) 0.0075(5) 0.0101(5)
C3 0.0278(7) 0.0264(7) 0.0279(7) 0.0105(6) 0.0098(6) 0.0120(6)
C4 0.0258(7) 0.0242(7) 0.0292(7) 0.0096(6) 0.0075(6) 0.0099(6)
C5 0.0258(7) 0.0239(7) 0.0294(7) 0.0095(6) 0.0067(6) 0.0089(6)
C6 0.0235(7) 0.0250(7) 0.0303(7) 0.0107(6) 0.0075(6) 0.0087(6)
C7 0.0305(8) 0.0268(7) 0.0373(8) 0.0125(6) 0.0109(6) 0.0149(6)
C8 0.0382(9) 0.0455(10) 0.0474(10) 0.0277(8) 0.0173(8) 0.0267(8)
C9 0.0380(9) 0.0360(8) 0.0344(8) 0.0075(7) 0.0158(7) 0.0198(7)
C10 0.0393(10) 0.0247(8) 0.0747(14) 0.0126(8) 0.0112(9) 0.0150(7)
C11 0.0235(6) 0.0240(6) 0.0239(6) 0.0110(5) 0.0084(5) 0.0104(5)
C12 0.0266(7) 0.0223(6) 0.0249(7) 0.0081(5) 0.0087(5) 0.0112(5)
C13 0.0261(7) 0.0251(7) 0.0227(6) 0.0086(5) 0.0071(5) 0.0100(6)
C14 0.0243(7) 0.0255(7) 0.0269(7) 0.0128(6) 0.0085(5) 0.0108(6)
C15 0.0340(8) 0.0305(7) 0.0298(7) 0.0104(6) 0.0113(6) 0.0206(6)
C16 0.0343(8) 0.0313(8) 0.0224(7) 0.0075(6) 0.0094(6) 0.0183(6)
C21 0.0229(6) 0.0231(6) 0.0233(6) 0.0106(5) 0.0091(5) 0.0097(5)
C22 0.0279(7) 0.0290(7) 0.0213(6) 0.0108(6) 0.0098(5) 0.0125(6)
C23 0.0253(7) 0.0296(7) 0.0242(7) 0.0144(6) 0.0079(5) 0.0119(6)
C24 0.0255(7) 0.0239(7) 0.0301(7) 0.0131(6) 0.0108(6) 0.0111(6)
C25 0.0340(8) 0.0276(7) 0.0248(7) 0.0079(6) 0.0096(6) 0.0147(6)
C26 0.0300(7) 0.0286(7) 0.0222(6) 0.0104(6) 0.0066(6) 0.0136(6)
C31 0.0203(6) 0.0238(7) 0.0288(7) 0.0119(6) 0.0069(5) 0.0081(5)
C32 0.0281(7) 0.0335(8) 0.0216(6) 0.0108(6) 0.0075(6) 0.0137(6)
C33 0.0290(7) 0.0324(8) 0.0255(7) 0.0106(6) 0.0120(6) 0.0177(6)
C34 0.0198(6) 0.0252(7) 0.0247(6) 0.0116(5) 0.0079(5) 0.0100(5)
C35 0.0231(6) 0.0259(7) 0.0235(6) 0.0093(5) 0.0095(5) 0.0093(5)
C36 0.0228(6) 0.0225(6) 0.0297(7) 0.0095(6) 0.0108(6) 0.0097(5)
C41 0.0272(7) 0.0243(7) 0.0251(7) 0.0108(5) 0.0118(5) 0.0124(6)
C42 0.0269(7) 0.0336(8) 0.0260(7) 0.0122(6) 0.0093(6) 0.0120(6)
C43 0.0405(8) 0.0357(8) 0.0228(7) 0.0137(6) 0.0122(6) 0.0173(7)
C44 0.0463(9) 0.0311(8) 0.0334(8) 0.0163(7) 0.0234(7) 0.0151(7)
C45 0.0313(8) 0.0320(8) 0.0443(9) 0.0183(7) 0.0190(7) 0.0110(6)
C46 0.0260(7) 0.0296(7) 0.0298(7) 0.0120(6) 0.0081(6) 0.0099(6)
C51 0.0206(6) 0.0300(7) 0.0182(6) 0.0079(5) 0.0056(5) 0.0107(5)
C52 0.0276(7) 0.0318(8) 0.0284(7) 0.0137(6) 0.0112(6) 0.0150(6)
C53 0.0349(8) 0.0479(10) 0.0359(8) 0.0205(7) 0.0182(7) 0.0275(7)
C54 0.0286(8) 0.0608(11) 0.0388(9) 0.0245(8) 0.0181(7) 0.0222(8)
C55 0.0290(8) 0.0406(9) 0.0322(8) 0.0169(7) 0.0125(6) 0.0084(7)
C56 0.0266(7) 0.0295(7) 0.0224(7) 0.0101(6) 0.0075(5) 0.0106(6)
N1 0.0330(7) 0.0326(7) 0.0233(6) 0.0111(5) 0.0105(5) 0.0191(5)
N2 0.0328(7) 0.0331(7) 0.0236(6) 0.0114(5) 0.0104(5) 0.0191(5)
N3 0.0234(6) 0.0357(7) 0.0273(6) 0.0180(5) 0.0114(5) 0.0163(5)

loop_
_geom_bond_atom_site_label_1
_geom_bond_atom_site_label_2
_geom_bond_distance
_geom_bond_site_symmetry_2
_geom_bond_publ_flag
O C1 1.3660(16) . ?
O C2 1.3677(16) . ?
C1 N1 1.2947(18) . ?
C1 C11 1.4582(18) . ?
C2 N2 1.2962(18) . ?
C2 C21 1.4595(19) . ?
C3 C4 1.202(2) . ?
C3 C14 1.4292(19) . ?
C4 C5 1.372(2) . ?
C5 C6 1.205(2) . ?
C6 C31 1.4288(19) . ?
C7 C8 1.531(2) . ?
C7 C24 1.532(2) . ?
C7 C9 1.536(2) . ?
C7 C10 1.536(2) . ?
C11 C16 1.3972(19) . ?
C11 C12 1.3989(19) . ?
C12 C13 1.3871(19) . ?
C13 C14 1.4020(19) . ?
C14 C15 1.400(2) . ?
C15 C16 1.381(2) . ?
C21 C26 1.392(2) . ?
C21 C22 1.3952(19) . ?
C22 C23 1.3858(19) . ?
C23 C24 1.392(2) . ?
C24 C25 1.402(2) . ?
C25 C26 1.383(2) . ?
C31 C36 1.399(2) . ?
C31 C32 1.401(2) . ?
C32 C33 1.3797(19) . ?
C33 C34 1.3949(19) . ?
C34 C35 1.3907(19) . ?
C34 N3 1.4249(17) . ?
C35 C36 1.3848(19) . ?
C41 C46 1.394(2) . ?
C41 C42 1.403(2) . ?
C41 N3 1.4122(18) . ?
C42 C43 1.386(2) . ?
C43 C44 1.383(2) . ?
C44 C45 1.386(2) . ?
C45 C46 1.386(2) . ?
C51 C52 1.3944(19) . ?
C51 C56 1.397(2) . ?
C51 N3 1.4181(17) . ?
C52 C53 1.386(2) . ?
C53 C54 1.375(2) . ?
C54 C55 1.387(2) . ?
C55 C56 1.385(2) . ?
N1 N2 1.4043(16) . ?

loop_
_cod_related_entry_id
_cod_related_entry_database
_cod_related_entry_code
1 ChemSpider 30659976
